data_4062821
_journal_name_full Organometallics
_journal_paper_doi 10.1021/om049699y
_journal_year 2004
_chemical_formula_sum 'C42 H38.97 Cl5.03 F6 Hg N8 O32 Pt2'
_chemical_formula_weight 2050.93
_space_group_IT_number 14
_symmetry_cell_setting monoclinic
_symmetry_space_group_name_Hall '-P 2yn'
_symmetry_space_group_name_H-M 'P 1 21/n 1'
_cell_angle_alpha 90.00
_cell_angle_beta 117.032(4)
_cell_angle_gamma 90.00
_cell_formula_units_Z 2
_cell_length_a 14.3092(14)
_cell_length_b 17.0902(16)
_cell_length_c 14.4137(14)
_cell_measurement_temperature 133(2)
_cell_volume 3139.7(5)
_diffrn_ambient_temperature 133(2)
_exptl_crystal_density_diffrn 2.169
_cod_original_sg_symbol_H-M 'P 21/n'
_cod_database_code 4062821

loop_
_symmetry_equiv_pos_as_xyz
'x, y, z'
'-x+1/2, y+1/2, -z+1/2'
'-x, -y, -z'
'x-1/2, -y-1/2, z-1/2'

loop_
_atom_site_label
_atom_site_type_symbol
_atom_site_fract_x
_atom_site_fract_y
_atom_site_fract_z
_atom_site_U_iso_or_equiv
_atom_site_adp_type
_atom_site_occupancy
_atom_site_symmetry_multiplicity
_atom_site_calc_flag
_atom_site_refinement_flags
_atom_site_disorder_assembly
_atom_site_disorder_group
Hg Hg 0.5000 0.5000 0.5000 0.02014(6) Uani 1 2 d S . .
Pt Pt 0.448398(13) 0.370637(9) 0.558415(13) 0.01986(4) Uani 1 1 d . . .
O1 O 0.5744(2) 0.35811(16) 0.7055(2) 0.0285(7) Uani 1 1 d . . .
O2 O 0.6534(3) 0.4725(2) 0.7078(3) 0.0527(10) Uani 1 1 d . . .
O11 O 0.5344(2) 0.31505(15) 0.4947(2) 0.0245(7) Uani 1 1 d . . .
O12 O 0.5130(2) 0.24621(17) 0.3610(2) 0.0368(8) Uani 1 1 d . . .
O13 O 0.3541(2) 0.27880(17) 0.1805(2) 0.0370(8) Uani 1 1 d . . .
O14 O 0.1576(3) 0.34791(17) 0.0834(2) 0.0395(8) Uani 1 1 d . . .
O15 O 0.0879(2) 0.43368(18) 0.2112(3) 0.0376(8) Uani 1 1 d . . .
O16 O 0.1313(2) 0.41659(19) 0.4316(2) 0.0406(9) Uani 1 1 d . . .
O17 O 0.2275(3) 0.51529(18) 0.4347(3) 0.0403(9) Uani 1 1 d . . .
O21 O 0.3834(2) 0.25427(16) 0.5815(2) 0.0332(8) Uani 1 1 d . . .
O22 O 0.2298(3) 0.2203(2) 0.5601(3) 0.0666(13) Uani 1 1 d . . .
O23 O 0.1490(2) 0.29635(18) 0.6548(2) 0.0408(9) Uani 1 1 d . . .
O24 O 0.1528(2) 0.43631(17) 0.7592(3) 0.0361(8) Uani 1 1 d . . .
O25 O 0.3026(3) 0.54876(16) 0.7791(3) 0.0354(8) Uani 1 1 d . . .
O26 O 0.4244(3) 0.57409(17) 0.6283(3) 0.0413(9) Uani 1 1 d . . .
O27 O 0.5078(3) 0.54015(19) 0.7905(3) 0.0476(10) Uani 1 1 d . . .
N11 N 0.4773(3) 0.29315(19) 0.3993(3) 0.0261(9) Uani 1 1 d . . .
N12 N 0.1969(3) 0.4481(2) 0.4116(3) 0.0281(9) Uani 1 1 d . . .
N21 N 0.2985(3) 0.2689(2) 0.5863(3) 0.0351(10) Uani 1 1 d . . .
N22 N 0.4375(3) 0.5323(2) 0.7019(3) 0.0291(9) Uani 1 1 d . . .
C1 C 0.6468(4) 0.4094(3) 0.7423(4) 0.0294(11) Uani 1 1 d U . .
C2 C 0.7364(4) 0.3861(3) 0.8497(4) 0.0400(13) Uani 1 1 d U . .
C11 C 0.3423(3) 0.3703(2) 0.4093(3) 0.0200(9) Uani 1 1 d U . .
C12 C 0.3756(3) 0.3267(2) 0.3460(3) 0.0216(9) Uani 1 1 d U . .
C13 C 0.3139(4) 0.3170(2) 0.2377(4) 0.0279(10) Uani 1 1 d U . .
C14 C 0.2175(4) 0.3528(2) 0.1892(3) 0.0279(10) Uani 1 1 d U . .
C15 C 0.1786(3) 0.3945(2) 0.2481(4) 0.0264(10) Uani 1 1 d U . .
C16 C 0.2426(3) 0.4006(2) 0.3565(3) 0.0236(10) Uani 1 1 d U . .
C17 C 0.3043(4) 0.2068(3) 0.1327(4) 0.0522(15) Uani 1 1 d . . .
H17A H 0.3309 0.1645 0.1840 0.078 Uiso 1 1 calc R . .
H17B H 0.3197 0.1950 0.0745 0.078 Uiso 1 1 calc R . .
H17C H 0.2283 0.2117 0.1068 0.078 Uiso 1 1 calc R . .
C18 C 0.1963(4) 0.3914(3) 0.0234(4) 0.0538(15) Uani 1 1 d . . .
H18A H 0.1999 0.4470 0.0414 0.081 Uiso 1 1 calc R . .
H18B H 0.1490 0.3845 -0.0509 0.081 Uiso 1 1 calc R . .
H18C H 0.2665 0.3726 0.0387 0.081 Uiso 1 1 calc R . .
C19 C -0.0014(4) 0.4113(4) 0.1206(5) 0.082(2) Uani 1 1 d . . .
H19A H 0.0084 0.4245 0.0594 0.123 Uiso 1 1 calc R . .
H19B H -0.0629 0.4390 0.1171 0.123 Uiso 1 1 calc R . .
H19C H -0.0120 0.3547 0.1221 0.123 Uiso 1 1 calc R . .
C21 C 0.3589(3) 0.4029(2) 0.6270(3) 0.0211(9) Uani 1 1 d U . .
C22 C 0.2900(3) 0.3445(2) 0.6263(3) 0.0249(10) Uani 1 1 d U . .
C23 C 0.2199(3) 0.3535(2) 0.6694(3) 0.0271(10) Uani 1 1 d U . .
C24 C 0.2226(3) 0.4221(3) 0.7200(3) 0.0273(10) Uani 1 1 d U . .
C25 C 0.2967(3) 0.4796(2) 0.7316(3) 0.0246(10) Uani 1 1 d U . .
C26 C 0.3622(3) 0.4678(2) 0.6839(3) 0.0233(10) Uani 1 1 d U . .
C27 C 0.1289(4) 0.2714(3) 0.7384(4) 0.0576(16) Uani 1 1 d . . .
H27A H 0.1883 0.2857 0.8049 0.086 Uiso 1 1 calc R . .
H27B H 0.1193 0.2145 0.7352 0.086 Uiso 1 1 calc R . .
H27C H 0.0651 0.2970 0.7327 0.086 Uiso 1 1 calc R . .
C28 C 0.0524(4) 0.4623(3) 0.6811(5) 0.0577(17) Uani 1 1 d . . .
H28A H 0.0603 0.5130 0.6537 0.087 Uiso 1 1 calc R . .
H28B H 0.0042 0.4677 0.7119 0.087 Uiso 1 1 calc R . .
H28C H 0.0242 0.4240 0.6244 0.087 Uiso 1 1 calc R . .
C29 C 0.3267(5) 0.5451(3) 0.8865(4) 0.0559(16) Uani 1 1 d . . .
H29A H 0.2759 0.5111 0.8949 0.084 Uiso 1 1 calc R . .
H29B H 0.3232 0.5977 0.9117 0.084 Uiso 1 1 calc R . .
H29C H 0.3975 0.5239 0.9267 0.084 Uiso 1 1 calc R . .
F1 F 0.7204(3) 0.41564(16) 0.9254(2) 0.0588(9) Uani 1 1 d . . .
F2 F 0.7460(3) 0.31013(17) 0.8636(2) 0.0684(10) Uani 1 1 d . . .
F3 F 0.8274(3) 0.4140(2) 0.8614(3) 0.0901(13) Uani 1 1 d . . .
C99 C 0.4709(7) 0.2360(5) 0.9319(7) 0.042(3) Uiso 0.516(5) 1 d PDU A 1
H99A H 0.5345 0.2106 0.9877 0.050 Uiso 0.516(5) 1 calc PR A 1
Cl1 Cl 0.3746(4) 0.1657(3) 0.8773(6) 0.118(3) Uani 0.516(5) 1 d PD A 1
Cl2 Cl 0.4309(5) 0.3095(3) 0.9885(4) 0.0701(14) Uani 0.516(5) 1 d PDU A 1
Cl3 Cl 0.5057(3) 0.2761(2) 0.8408(2) 0.0785(15) Uani 0.516(5) 1 d PD A 1
C99' C 0.4859(10) 0.2522(7) 0.8850(12) 0.075(4) Uiso 0.484(5) 1 d PDU A 2
H99B H 0.5049 0.2750 0.8327 0.090 Uiso 0.484(5) 1 calc PR A 2
H99C H 0.5490 0.2264 0.9392 0.090 Uiso 0.484(5) 1 calc PR A 2
Cl1' Cl 0.3898(5) 0.1843(3) 0.8262(4) 0.0803(17) Uani 0.484(5) 1 d PD A 2
Cl2' Cl 0.4466(6) 0.3273(4) 0.9422(6) 0.131(3) Uani 0.484(5) 1 d PDU A 2

loop_
_atom_site_aniso_label
_atom_site_aniso_U_11
_atom_site_aniso_U_22
_atom_site_aniso_U_33
_atom_site_aniso_U_23
_atom_site_aniso_U_13
_atom_site_aniso_U_12
Hg 0.01940(13) 0.02270(12) 0.02049(13) 0.00006(10) 0.01097(11) -0.00070(10)
Pt 0.02060(9) 0.02097(8) 0.02004(9) -0.00008(8) 0.01101(7) 0.00096(8)
O1 0.0291(19) 0.0283(17) 0.0233(17) 0.0013(14) 0.0076(15) 0.0013(14)
O2 0.039(2) 0.064(2) 0.036(2) 0.0161(19) 0.0008(19) -0.0215(19)
O11 0.0230(17) 0.0271(16) 0.0226(17) -0.0010(13) 0.0095(15) 0.0026(13)
O12 0.042(2) 0.0379(18) 0.038(2) -0.0056(16) 0.0257(18) 0.0113(16)
O13 0.038(2) 0.045(2) 0.034(2) -0.0176(16) 0.0204(18) -0.0102(16)
O14 0.043(2) 0.043(2) 0.0247(19) -0.0068(15) 0.0092(18) -0.0078(16)
O15 0.0201(19) 0.044(2) 0.035(2) -0.0032(16) 0.0001(17) 0.0032(16)
O16 0.026(2) 0.059(2) 0.045(2) 0.0064(17) 0.0233(19) 0.0046(17)
O17 0.049(2) 0.0306(19) 0.043(2) -0.0062(16) 0.023(2) 0.0046(16)
O21 0.048(2) 0.0237(16) 0.0345(19) -0.0028(14) 0.0248(18) 0.0017(16)
O22 0.091(3) 0.049(2) 0.099(3) -0.044(2) 0.078(3) -0.048(2)
O23 0.039(2) 0.050(2) 0.041(2) -0.0061(17) 0.0254(19) -0.0206(17)
O24 0.028(2) 0.048(2) 0.045(2) 0.0034(17) 0.0270(19) 0.0051(16)
O25 0.049(2) 0.0272(17) 0.044(2) -0.0031(15) 0.033(2) 0.0019(15)
O26 0.057(3) 0.0298(18) 0.055(2) 0.0020(17) 0.042(2) -0.0023(17)
O27 0.044(2) 0.053(2) 0.044(2) -0.0196(19) 0.019(2) -0.0217(19)
N11 0.031(2) 0.0234(19) 0.030(2) -0.0019(17) 0.019(2) -0.0042(17)
N12 0.023(2) 0.032(2) 0.028(2) 0.0031(18) 0.009(2) 0.0091(18)
N21 0.052(3) 0.031(2) 0.035(2) -0.0047(18) 0.031(2) -0.011(2)
N22 0.035(3) 0.0234(19) 0.039(3) -0.0091(19) 0.026(2) -0.0032(18)
C1 0.027(3) 0.042(3) 0.022(3) 0.000(2) 0.013(2) 0.008(2)
C2 0.036(3) 0.051(3) 0.027(3) -0.001(2) 0.008(3) 0.010(3)
C11 0.022(2) 0.0174(19) 0.024(2) -0.0002(19) 0.013(2) -0.0045(19)
C12 0.021(2) 0.020(2) 0.024(2) -0.0004(18) 0.010(2) -0.0009(18)
C13 0.033(3) 0.027(2) 0.029(3) -0.006(2) 0.018(2) -0.007(2)
C14 0.028(3) 0.027(2) 0.022(2) -0.0043(19) 0.007(2) -0.006(2)
C15 0.022(3) 0.025(2) 0.028(3) 0.0008(19) 0.008(2) -0.0048(19)
C16 0.025(3) 0.025(2) 0.025(2) 0.0001(19) 0.015(2) 0.0001(19)
C17 0.053(4) 0.038(3) 0.069(4) -0.026(3) 0.031(4) -0.010(3)
C18 0.069(4) 0.055(4) 0.031(3) 0.003(3) 0.017(3) -0.008(3)
C19 0.030(4) 0.104(5) 0.084(5) -0.030(4) 0.001(4) 0.000(4)
C21 0.020(2) 0.023(2) 0.020(2) 0.0034(18) 0.008(2) 0.0026(18)
C22 0.032(3) 0.027(2) 0.019(2) -0.0017(18) 0.014(2) -0.0006(19)
C23 0.023(3) 0.036(3) 0.024(2) 0.0023(19) 0.011(2) -0.006(2)
C24 0.024(3) 0.038(3) 0.025(3) 0.005(2) 0.016(2) 0.003(2)
C25 0.023(3) 0.028(2) 0.025(3) 0.0057(19) 0.014(2) 0.0076(19)
C26 0.022(2) 0.025(2) 0.026(3) 0.0021(18) 0.014(2) -0.0019(19)
C27 0.056(4) 0.066(4) 0.062(4) 0.013(3) 0.036(4) -0.016(3)
C28 0.046(4) 0.062(4) 0.077(5) 0.011(3) 0.038(4) 0.013(3)
C29 0.085(5) 0.055(4) 0.043(4) -0.012(3) 0.041(4) -0.008(3)
F1 0.099(3) 0.0492(18) 0.0259(17) -0.0009(14) 0.0260(19) 0.0140(17)
F2 0.087(3) 0.0490(19) 0.0362(19) -0.0011(15) -0.0009(18) 0.0431(18)
F3 0.029(2) 0.159(4) 0.056(3) 0.019(2) -0.0028(19) -0.004(2)
Cl1 0.056(3) 0.072(3) 0.225(8) -0.057(4) 0.063(5) -0.020(2)
Cl2 0.060(2) 0.074(3) 0.077(3) -0.016(2) 0.031(3) 0.000(2)
Cl3 0.069(2) 0.124(3) 0.040(2) 0.0351(19) 0.0225(18) 0.008(2)
Cl1' 0.059(4) 0.061(3) 0.081(3) -0.015(2) -0.003(2) 0.009(2)
Cl2' 0.090(5) 0.071(4) 0.135(7) -0.037(4) -0.035(4) 0.028(3)

loop_
_geom_bond_atom_site_label_1
_geom_bond_atom_site_label_2
_geom_bond_distance
_geom_bond_site_symmetry_2
_geom_bond_publ_flag
Hg Pt 2.5898(2) . ?
Hg O26 2.830(3) . ?
Hg O2 2.835(3) . ?
Pt C11 1.989(4) . ?
Pt C21 2.018(4) . ?
Pt O11 2.070(3) . ?
Pt O1 2.078(3) . ?
Pt O21 2.283(3) . ?
O1 C1 1.274(5) . ?
O2 C1 1.210(5) . ?
O11 N11 1.295(4) . ?
O12 N11 1.211(4) . ?
O13 C13 1.366(5) . ?
O13 C17 1.432(5) . ?
O14 C14 1.370(5) . ?
O14 C18 1.429(5) . ?
O15 C15 1.337(5) . ?
O15 C19 1.402(6) . ?
O16 N12 1.225(4) . ?
O17 N12 1.220(4) . ?
O21 N21 1.273(4) . ?
O22 N21 1.209(4) . ?
O23 C23 1.354(5) . ?
O23 C27 1.426(5) . ?
O24 C24 1.374(5) . ?
O24 C28 1.435(6) . ?
O25 C25 1.349(5) . ?
O25 C29 1.426(5) . ?
O26 N22 1.220(4) . ?
O27 N22 1.222(5) . ?
N11 C12 1.421(5) . ?
N12 C16 1.479(5) . ?
N21 C22 1.442(5) . ?
N22 C26 1.481(5) . ?
C1 C2 1.548(6) . ?
C2 F2 1.312(5) . ?
C2 F1 1.313(5) . ?
C2 F3 1.324(6) . ?
C11 C16 1.376(5) . ?
C11 C12 1.418(5) . ?
C12 C13 1.410(6) . ?
C13 C14 1.374(6) . ?
C14 C15 1.405(6) . ?
C15 C16 1.411(6) . ?
C21 C26 1.367(5) . ?
C21 C22 1.400(5) . ?
C22 C23 1.407(5) . ?
C23 C24 1.373(6) . ?
C24 C25 1.399(6) . ?
C25 C26 1.406(5) . ?
C99 Cl1 1.725(8) . ?
C99 Cl2 1.732(8) . ?
C99 Cl3 1.743(8) . ?
C99' Cl1' 1.701(11) . ?
C99' Cl2' 1.750(11) . ?
